data_4073907
loop_
_publ_author_name
'Ruiz, Javier'
'Perandones, Bernab\'e F.'
'Garc\'ia, Gabriel'
'Mosquera, Marta E. G.'

_publ_section_title
;
 Synthesis of N-Heterocyclic Carbene Complexes of Manganese(I) by Coupling
 Isocyanide Ligands with Propargylamines and Propargylic Alcohols&#x00A7;
;
_journal_issue 23
_journal_name_full Organometallics
_journal_page_first 5687
_journal_paper_doi 10.1021/om700718x
_journal_volume 26
_journal_year 2007
_chemical_formula_sum 'C23 H16 Cl F2 Mn N4 O7'
_chemical_formula_weight 588.79
_chemical_name_systematic
;
 ?
;
_space_group_IT_number 14
_symmetry_cell_setting monoclinic
_symmetry_space_group_name_Hall '-P 2yn'
_symmetry_space_group_name_H-M 'P 1 21/n 1'
_atom_sites_solution_hydrogens geom
_atom_sites_solution_primary direct
_atom_sites_solution_secondary difmap
_audit_creation_method SHELXL-97
_cell_angle_alpha 90.00
_cell_angle_beta 107.984(9)
_cell_angle_gamma 90.00
_cell_formula_units_Z 4
_cell_length_a 9.5104(9)
_cell_length_b 19.863(4)
_cell_length_c 13.515(3)
_cell_measurement_reflns_used 76
_cell_measurement_temperature 200
_cell_measurement_theta_max 23.761
_cell_measurement_theta_min 4.77
_cell_measurement_wavelength 0.71073
_cell_volume 2428.3(8)
_computing_cell_refinement 'Dirax/lsq (Duisenberg & Schreurs, 1989-2000)'
_computing_data_collection 'Collect (Nonius BV, 1997-2000)'
_computing_data_reduction 'EvalCCD (Duisenberg & Schreurs 1990-2000)'
_computing_molecular_graphics 'Ortep-3 for Windows (Farrugia, 1997)'
_computing_publication_material 'WinGX publication routines (Farrugia, 1999)'
_computing_structure_refinement 'SHELXL-97 (Sheldrick, 1997)'
_computing_structure_solution 'SHELXS-86 (Sheldrick, 1986)'
_diffrn_ambient_temperature 200(2)
_diffrn_measured_fraction_theta_full 0.997
_diffrn_measured_fraction_theta_max 0.997
_diffrn_radiation_monochromator graphite
_diffrn_radiation_source 'fine-focus sealed tube'
_diffrn_radiation_type MoK\a
_diffrn_radiation_wavelength 0.71073
_diffrn_reflns_av_R_equivalents 0.0650
_diffrn_reflns_av_sigmaI/netI 0.0556
_diffrn_reflns_limit_h_max 12
_diffrn_reflns_limit_h_min -12
_diffrn_reflns_limit_k_max 25
_diffrn_reflns_limit_k_min -25
_diffrn_reflns_limit_l_max 17
_diffrn_reflns_limit_l_min -17
_diffrn_reflns_number 49238
_diffrn_reflns_theta_full 27.51
_diffrn_reflns_theta_max 27.51
_diffrn_reflns_theta_min 3.74
_exptl_absorpt_coefficient_mu 0.722
_exptl_absorpt_correction_T_max 0.807
_exptl_absorpt_correction_T_min 0.604
_exptl_absorpt_correction_type multi-scan
_exptl_absorpt_process_details
;
 R.H. Blessing, Acta Cryst. (1995), A51, 33-38
;
_exptl_crystal_colour yellow
_exptl_crystal_density_diffrn 1.611
_exptl_crystal_density_method 'not measured'
_exptl_crystal_description prism
_exptl_crystal_F_000 1192
_exptl_crystal_size_max 0.58
_exptl_crystal_size_mid 0.30
_exptl_crystal_size_min 0.30
_refine_diff_density_max 0.473
_refine_diff_density_min -0.488
_refine_diff_density_rms 0.069
_refine_ls_extinction_method none
_refine_ls_goodness_of_fit_ref 1.023
_refine_ls_hydrogen_treatment noref
_refine_ls_matrix_type full
_refine_ls_number_parameters 351
_refine_ls_number_reflns 5581
_refine_ls_number_restraints 0
_refine_ls_restrained_S_all 1.023
_refine_ls_R_factor_all 0.0804
_refine_ls_R_factor_gt 0.0447
_refine_ls_shift/su_max 0.000
_refine_ls_shift/su_mean 0.000
_refine_ls_structure_factor_coef Fsqd
_refine_ls_weighting_details 'calc w=1/[\s^2^(Fo^2^)+(0.0337P)^2^+2.4638P] where P=(Fo^2^+2Fc^2^)/3'
_refine_ls_weighting_scheme calc
_refine_ls_wR_factor_gt 0.0893
_refine_ls_wR_factor_ref 0.1011
_reflns_number_gt 3923
_reflns_number_total 5581
_reflns_threshold_expression >2sigma(I)
_cod_data_source_file om700718x-file001.cif
_cod_data_source_block 3b
_cod_depositor_comments
;
The following automatic conversions were performed:

'_symmetry_cell_setting' value 'Monoclinic' changed to 'monoclinic'
according to /home/saulius/struct/CIF-dictionaries/cif_core.dic
dictionary named 'cif_core.dic' version 2.4.1 from 2010-06-29.

Automatic conversion script
Id: cif_fix_values 1715 2011-07-08 13:25:40Z adriana 
;
_cod_original_cell_volume 2428.3(7)
_cod_original_sg_symbol_H-M P21/n
_cod_database_code 4073907

loop_
_symmetry_equiv_pos_as_xyz
'x, y, z'
'-x+1/2, y+1/2, -z+1/2'
'-x, -y, -z'
'x-1/2, -y-1/2, z-1/2'

loop_
_atom_site_label
_atom_site_type_symbol
_atom_site_fract_x
_atom_site_fract_y
_atom_site_fract_z
_atom_site_U_iso_or_equiv
_atom_site_adp_type
_atom_site_occupancy
_atom_site_symmetry_multiplicity
_atom_site_calc_flag
_atom_site_refinement_flags
C2 C 0.3221(3) 0.22625(13) -0.04993(19) 0.0232(5) Uani 1 1 d .
C4 C 0.3611(4) 0.22428(15) -0.2139(2) 0.0369(7) Uani 1 1 d .
H4A H 0.2787 0.2187 -0.2794 0.044 Uiso 1 1 calc R
H4B H 0.4543 0.2093 -0.2251 0.044 Uiso 1 1 calc R
C5 C 0.3722(3) 0.29477(14) -0.17650(19) 0.0257(6) Uani 1 1 d .
C50 C 0.3296(3) 0.35183(13) -0.0252(2) 0.0252(5) Uani 1 1 d .
C6 C 0.4036(3) 0.35158(18) -0.2202(3) 0.0378(7) Uani 1 1 d .
C10 C 0.2703(3) 0.14641(13) 0.2019(2) 0.0257(6) Uani 1 1 d .
C11 C 0.2448(3) 0.04821(13) -0.0216(2) 0.0267(6) Uani 1 1 d .
H11 H 0.3472 0.0410 0.0121 0.032 Uiso 1 1 calc R
C12 C 0.1631(3) -0.00214(13) -0.0862(2) 0.0313(6) Uani 1 1 d .
H12 H 0.2092 -0.0430 -0.0957 0.038 Uiso 1 1 calc R
C13 C 0.0138(3) 0.00819(14) -0.1364(2) 0.0321(6) Uani 1 1 d .
H13 H -0.0430 -0.0251 -0.1819 0.038 Uiso 1 1 calc R
C14 C -0.0518(3) 0.06790(14) -0.1193(2) 0.0290(6) Uani 1 1 d .
H14 H -0.1541 0.0758 -0.1525 0.035 Uiso 1 1 calc R
C15 C 0.0354(3) 0.11621(12) -0.05247(18) 0.0209(5) Uani 1 1 d .
C16 C -0.0235(3) 0.18053(13) -0.02587(18) 0.0229(5) Uani 1 1 d .
C17 C -0.1730(3) 0.19814(15) -0.0609(2) 0.0343(7) Uani 1 1 d .
H17 H -0.2436 0.1685 -0.1048 0.041 Uiso 1 1 calc R
C18 C -0.2175(3) 0.25953(16) -0.0308(2) 0.0383(7) Uani 1 1 d .
H18 H -0.3186 0.2725 -0.0547 0.046 Uiso 1 1 calc R
C19 C -0.1123(3) 0.30170(14) 0.0347(2) 0.0330(6) Uani 1 1 d .
H19 H -0.1405 0.3438 0.0562 0.040 Uiso 1 1 calc R
C20 C 0.4785(3) 0.15073(14) 0.1081(2) 0.0313(6) Uani 1 1 d .
C21 C 0.0347(3) 0.28118(13) 0.0683(2) 0.0271(6) Uani 1 1 d .
H21 H 0.1060 0.3098 0.1137 0.033 Uiso 1 1 calc R
C30 C 0.3813(3) 0.25623(14) 0.1682(2) 0.0290(6) Uani 1 1 d .
C51 C 0.1956(3) 0.38642(15) -0.0510(2) 0.0352(7) Uani 1 1 d .
C52 C 0.1803(4) 0.44782(18) -0.0077(3) 0.0569(10) Uani 1 1 d .
H52 H 0.0876 0.4702 -0.0260 0.068 Uiso 1 1 calc R
C53 C 0.3049(5) 0.47601(18) 0.0637(3) 0.0628(11) Uani 1 1 d .
H53 H 0.2959 0.5180 0.0950 0.075 Uiso 1 1 calc R
C54 C 0.4420(4) 0.44435(15) 0.0905(3) 0.0478(8) Uani 1 1 d .
H54 H 0.5264 0.4643 0.1388 0.057 Uiso 1 1 calc R
C55 C 0.4513(3) 0.38319(14) 0.0449(2) 0.0315(6) Uani 1 1 d .
N1 N 0.3433(2) 0.29102(10) -0.07835(16) 0.0229(4) Uani 1 1 d .
N3 N 0.3327(3) 0.18771(12) -0.12846(17) 0.0343(5) Uani 1 1 d .
H3 H 0.3234 0.1436 -0.1285 0.041 Uiso 1 1 calc R
N5 N 0.1832(2) 0.10710(10) -0.00531(15) 0.0211(4) Uani 1 1 d .
N4 N 0.0804(2) 0.22183(10) 0.03867(15) 0.0222(4) Uani 1 1 d .
O10 O 0.2535(2) 0.12337(11) 0.27554(15) 0.0387(5) Uani 1 1 d .
O20 O 0.5963(2) 0.13066(14) 0.11929(19) 0.0589(7) Uani 1 1 d .
O30 O 0.4413(3) 0.29650(11) 0.22850(16) 0.0480(6) Uani 1 1 d .
F1 F 0.07818(19) 0.35683(10) -0.12238(15) 0.0535(5) Uani 1 1 d .
F2 F 0.58326(18) 0.35098(10) 0.06771(14) 0.0469(5) Uani 1 1 d .
Mn1 Mn 0.29492(4) 0.186498(18) 0.08441(3) 0.02036(11) Uani 1 1 d .
H61 H 0.408(3) 0.3928(17) -0.190(2) 0.039(9) Uiso 1 1 d .
H62 H 0.416(4) 0.3469(17) -0.287(3) 0.050(10) Uiso 1 1 d .
O11 O 0.5430(5) -0.01631(14) 0.7636(2) 0.1100(14) Uani 1 1 d .
O12 O 0.5798(3) 0.09634(17) 0.7307(3) 0.0893(11) Uani 1 1 d .
O13 O 0.5338(3) 0.06703(14) 0.88209(19) 0.0709(8) Uani 1 1 d .
O14 O 0.3438(3) 0.06299(16) 0.7246(3) 0.0871(10) Uani 1 1 d .
Cl1 Cl 0.49735(8) 0.05017(3) 0.77334(6) 0.03559(17) Uani 1 1 d .

loop_
_atom_site_aniso_label
_atom_site_aniso_U_11
_atom_site_aniso_U_22
_atom_site_aniso_U_33
_atom_site_aniso_U_23
_atom_site_aniso_U_13
_atom_site_aniso_U_12
C2 0.0192(12) 0.0256(13) 0.0246(14) -0.0029(11) 0.0064(10) 0.0004(10)
C4 0.0448(17) 0.0428(17) 0.0283(15) 0.0005(13) 0.0191(13) -0.0016(14)
C5 0.0209(12) 0.0356(15) 0.0198(13) 0.0008(11) 0.0053(10) 0.0004(11)
C50 0.0297(13) 0.0220(13) 0.0271(14) 0.0020(11) 0.0133(11) 0.0023(11)
C6 0.0407(17) 0.0429(19) 0.0312(17) 0.0068(14) 0.0131(14) -0.0012(14)
C10 0.0203(12) 0.0254(13) 0.0278(14) -0.0022(11) 0.0019(11) -0.0005(10)
C11 0.0269(13) 0.0236(13) 0.0294(14) 0.0017(11) 0.0083(11) 0.0039(11)
C12 0.0403(16) 0.0201(13) 0.0344(16) -0.0025(11) 0.0126(13) 0.0002(11)
C13 0.0408(16) 0.0256(14) 0.0290(15) -0.0078(11) 0.0097(12) -0.0086(12)
C14 0.0261(13) 0.0324(14) 0.0255(14) -0.0017(11) 0.0036(11) -0.0029(11)
C15 0.0226(12) 0.0215(12) 0.0196(12) 0.0018(10) 0.0077(10) 0.0003(10)
C16 0.0229(12) 0.0272(13) 0.0187(12) 0.0011(10) 0.0067(10) 0.0029(11)
C17 0.0249(13) 0.0456(18) 0.0287(15) -0.0057(13) 0.0030(11) 0.0031(12)
C18 0.0256(14) 0.0509(19) 0.0370(17) -0.0013(14) 0.0077(13) 0.0170(13)
C19 0.0367(15) 0.0350(16) 0.0322(15) 0.0004(12) 0.0178(13) 0.0128(13)
C20 0.0285(15) 0.0361(15) 0.0255(14) -0.0057(12) 0.0027(12) -0.0019(12)
C21 0.0324(14) 0.0283(14) 0.0244(14) -0.0009(11) 0.0143(11) 0.0030(11)
C30 0.0349(15) 0.0290(14) 0.0252(14) 0.0019(12) 0.0120(12) -0.0040(12)
C51 0.0326(15) 0.0391(16) 0.0363(16) 0.0112(13) 0.0140(13) 0.0093(13)
C52 0.069(2) 0.048(2) 0.063(2) 0.0113(18) 0.034(2) 0.0340(19)
C53 0.109(3) 0.0322(18) 0.063(3) -0.0061(17) 0.049(2) 0.017(2)
C54 0.074(2) 0.0305(16) 0.0430(19) -0.0123(14) 0.0234(17) -0.0096(16)
C55 0.0366(15) 0.0282(14) 0.0323(15) -0.0003(12) 0.0145(12) -0.0005(12)
N1 0.0255(11) 0.0225(10) 0.0215(11) 0.0009(8) 0.0083(9) 0.0009(9)
N3 0.0550(15) 0.0254(11) 0.0294(13) -0.0037(10) 0.0228(11) -0.0052(11)
N5 0.0225(10) 0.0214(10) 0.0192(11) 0.0010(8) 0.0062(9) 0.0007(8)
N4 0.0261(11) 0.0227(11) 0.0201(11) 0.0018(8) 0.0103(9) 0.0020(9)
O10 0.0399(12) 0.0464(12) 0.0295(11) 0.0092(10) 0.0104(9) -0.0042(10)
O20 0.0236(11) 0.0837(18) 0.0623(16) -0.0197(14) 0.0028(11) 0.0167(11)
O30 0.0654(15) 0.0440(13) 0.0316(12) -0.0120(10) 0.0108(11) -0.0214(11)
F1 0.0291(9) 0.0707(13) 0.0550(12) 0.0134(10) 0.0046(9) 0.0104(9)
F2 0.0269(8) 0.0581(12) 0.0502(11) -0.0130(9) 0.0040(8) -0.0003(8)
Mn1 0.01939(18) 0.02089(19) 0.02004(19) -0.00098(16) 0.00497(14) 0.00026(16)
O11 0.181(4) 0.0410(16) 0.080(2) -0.0131(15) 0.000(2) 0.048(2)
O12 0.0686(19) 0.114(3) 0.098(2) 0.062(2) 0.0433(17) 0.0180(18)
O13 0.096(2) 0.0737(18) 0.0410(15) 0.0012(13) 0.0190(14) 0.0385(16)
O14 0.0385(14) 0.091(2) 0.108(3) 0.0060(19) -0.0113(15) -0.0060(14)
Cl1 0.0392(4) 0.0295(4) 0.0359(4) 0.0034(3) 0.0084(3) 0.0084(3)

loop_
_atom_type_symbol
_atom_type_description
_atom_type_scat_dispersion_real
_atom_type_scat_dispersion_imag
_atom_type_scat_source
C C 0.0033 0.0016 'International Tables Vol C Tables 4.2.6.8 and 6.1.1.4'
H H 0.0000 0.0000 'International Tables Vol C Tables 4.2.6.8 and 6.1.1.4'
N N 0.0061 0.0033 'International Tables Vol C Tables 4.2.6.8 and 6.1.1.4'
O O 0.0106 0.0060 'International Tables Vol C Tables 4.2.6.8 and 6.1.1.4'
F F 0.0171 0.0103 'International Tables Vol C Tables 4.2.6.8 and 6.1.1.4'
Cl Cl 0.1484 0.1585 'International Tables Vol C Tables 4.2.6.8 and 6.1.1.4'
Mn Mn 0.3368 0.7283 'International Tables Vol C Tables 4.2.6.8 and 6.1.1.4'

loop_
_geom_angle_atom_site_label_1
_geom_angle_atom_site_label_2
_geom_angle_atom_site_label_3
_geom_angle
N3 C2 N1 105.1(2)
N3 C2 Mn1 122.59(19)
N1 C2 Mn1 132.16(18)
N3 C4 C5 102.2(2)
N3 C4 H4A 111.3
C5 C4 H4A 111.3
N3 C4 H4B 111.3
C5 C4 H4B 111.3
H4A C4 H4B 109.2
C6 C5 N1 125.4(3)
C6 C5 C4 130.0(3)
N1 C5 C4 104.6(2)
C55 C50 C51 116.9(3)
C55 C50 N1 122.1(2)
C51 C50 N1 120.5(2)
C5 C6 H61 123(2)
C5 C6 H62 116(2)
H61 C6 H62 121(3)
O10 C10 Mn1 177.9(2)
N5 C11 C12 122.3(2)
N5 C11 H11 118.8
C12 C11 H11 118.8
C13 C12 C11 119.2(2)
C13 C12 H12 120.4
C11 C12 H12 120.4
C12 C13 C14 119.2(2)
C12 C13 H13 120.4
C14 C13 H13 120.4
C13 C14 C15 118.9(2)
C13 C14 H14 120.5
C15 C14 H14 120.5
N5 C15 C14 122.0(2)
N5 C15 C16 114.4(2)
C14 C15 C16 123.6(2)
N4 C16 C17 121.6(2)
N4 C16 C15 114.7(2)
C17 C16 C15 123.7(2)
C18 C17 C16 119.3(3)
C18 C17 H17 120.3
C16 C17 H17 120.3
C17 C18 C19 119.3(2)
C17 C18 H18 120.4
C19 C18 H18 120.4
C18 C19 C21 118.9(3)
C18 C19 H19 120.5
C21 C19 H19 120.5
O20 C20 Mn1 176.2(3)
N4 C21 C19 122.6(3)
N4 C21 H21 118.7
C19 C21 H21 118.7
O30 C30 Mn1 173.9(2)
F1 C51 C52 120.7(3)
F1 C51 C50 116.8(3)
C52 C51 C50 122.5(3)
C51 C52 C53 118.1(3)
C51 C52 H52 121.0
C53 C52 H52 121.0
C54 C53 C52 121.8(3)
C54 C53 H53 119.1
C52 C53 H53 119.1
C55 C54 C53 117.8(3)
C55 C54 H54 121.1
C53 C54 H54 121.1
F2 C55 C54 119.8(3)
F2 C55 C50 117.3(2)
C54 C55 C50 122.9(3)
C2 N1 C50 127.3(2)
C2 N1 C5 113.1(2)
C50 N1 C5 119.5(2)
C2 N3 C4 114.9(2)
C2 N3 H3 122.5
C4 N3 H3 122.5
C15 N5 C11 118.2(2)
C15 N5 Mn1 116.15(16)
C11 N5 Mn1 125.63(17)
C21 N4 C16 118.3(2)
C21 N4 Mn1 125.67(17)
C16 N4 Mn1 116.04(16)
C30 Mn1 C20 87.89(12)
C30 Mn1 C10 86.91(11)
C20 Mn1 C10 92.86(12)
C30 Mn1 N4 98.20(11)
C20 Mn1 N4 172.64(10)
C10 Mn1 N4 91.60(9)
C30 Mn1 N5 175.38(10)
C20 Mn1 N5 95.55(10)
C10 Mn1 N5 89.82(10)
N4 Mn1 N5 78.61(8)
C30 Mn1 C2 95.78(11)
C20 Mn1 C2 85.99(11)
C10 Mn1 C2 177.02(11)
N4 Mn1 C2 89.27(9)
N5 Mn1 C2 87.56(9)
O11 Cl1 O14 115.2(2)
O11 Cl1 O12 109.8(2)
O14 Cl1 O12 107.94(18)
O11 Cl1 O13 109.23(17)
O14 Cl1 O13 108.60(19)
O12 Cl1 O13 105.7(2)

loop_
_geom_bond_atom_site_label_1
_geom_bond_atom_site_label_2
_geom_bond_distance
C2 N3 1.338(3)
C2 N1 1.375(3)
C2 Mn1 2.068(3)
C4 N3 1.458(3)
C4 C5 1.481(4)
C4 H4A 0.9900
C4 H4B 0.9900
C5 C6 1.350(4)
C5 N1 1.437(3)
C50 C55 1.396(4)
C50 C51 1.394(4)
C50 N1 1.432(3)
C6 H61 0.91(3)
C6 H62 0.95(3)
C10 O10 1.150(3)
C10 Mn1 1.855(3)
C11 N5 1.356(3)
C11 C12 1.395(4)
C11 H11 0.9500
C12 C13 1.387(4)
C12 H12 0.9500
C13 C14 1.392(4)
C13 H13 0.9500
C14 C15 1.401(4)
C14 H14 0.9500
C15 N5 1.364(3)
C15 C16 1.483(3)
C16 N4 1.370(3)
C16 C17 1.397(4)
C17 C18 1.392(4)
C17 H17 0.9500
C18 C19 1.393(4)
C18 H18 0.9500
C19 C21 1.391(4)
C19 H19 0.9500
C20 O20 1.154(3)
C20 Mn1 1.820(3)
C21 N4 1.358(3)
C21 H21 0.9500
C30 O30 1.159(3)
C30 Mn1 1.817(3)
C51 F1 1.363(4)
C51 C52 1.380(5)
C52 C53 1.394(6)
C52 H52 0.9500
C53 C54 1.391(5)
C53 H53 0.9500
C54 C55 1.378(4)
C54 H54 0.9500
C55 F2 1.357(3)
N3 H3 0.8800
N5 Mn1 2.071(2)
N4 Mn1 2.064(2)
O11 Cl1 1.409(3)
O12 Cl1 1.437(3)
O13 Cl1 1.441(3)
O14 Cl1 1.427(3)
